data_2208849
loop_
_publ_author_name
'Zheng-Bo Chen'
'Jun Wu'
'Pei-Zhi Zhang'
'Pei-Min Zhang'
'Jing Lv'

_publ_section_title 4-(2-Chloro-4-nitrophenoxy)-<i>N</i>-[2-(4,6-dimethoxypyrimidin-2-yloxy)benzyl]aniline
_journal_coeditor_code CV2023
_journal_issue 5
_journal_name_full 'Acta Crystallographica Section E'
_journal_page_first o1671
_journal_page_last o1672
_journal_paper_doi 10.1107/S1600536806010671
_journal_volume 62
_journal_year 2006
_chemical_formula_moiety 'C25 H21 Cl N4 O6'
_chemical_formula_sum 'C25 H21 Cl N4 O6'
_chemical_formula_weight 508.91
_chemical_name_systematic
;
 ?
;
_space_group_IT_number 2
_symmetry_cell_setting triclinic
_symmetry_space_group_name_Hall '-P 1'
_symmetry_space_group_name_H-M 'P -1'
_atom_sites_solution_hydrogens geom
_atom_sites_solution_primary direct
_atom_sites_solution_secondary difmap
_audit_creation_method SHELXL-97
_cell_angle_alpha 88.869(17)
_cell_angle_beta 70.14(2)
_cell_angle_gamma 83.410(19)
_cell_formula_units_Z 2
_cell_length_a 9.524(4)
_cell_length_b 11.064(4)
_cell_length_c 12.334(7)
_cell_measurement_reflns_used 8448
_cell_measurement_temperature 298.0(10)
_cell_measurement_theta_max 27.5
_cell_measurement_theta_min 3.1
_cell_volume 1214.0(10)
_computing_cell_refinement PROCESS-AUTO
_computing_data_collection 'PROCESS-AUTO (Rigaku Corporation, 1998)'
_computing_data_reduction 'CrystalStructure (Rigaku/MSC and Rigaku Corporation, 2004)'
_computing_molecular_graphics 'Ortep-3 for Windows (Farrugia, 1997)'
_computing_publication_material 'WinGX (Farrugia, 1999)'
_computing_structure_refinement 'SHELXL-97 (Sheldrick, 1997)'
_computing_structure_solution 'SIR-92 (Altomare <i>et al.</i>,  1993)'
_diffrn_ambient_temperature 298.0(10)
_diffrn_detector_area_resol_mean 10.0
_diffrn_measured_fraction_theta_full 0.98
_diffrn_measured_fraction_theta_max 0.98
_diffrn_measurement_device_type 'Rigaku RAXIS-RAPID'
_diffrn_measurement_method \w
_diffrn_radiation_monochromator graphite
_diffrn_radiation_source 'fine-focus sealed tube'
_diffrn_radiation_type MoK\a
_diffrn_radiation_wavelength 0.71075
_diffrn_reflns_av_R_equivalents 0.0290
_diffrn_reflns_av_sigmaI/netI 0.0384
_diffrn_reflns_limit_h_max 12
_diffrn_reflns_limit_h_min -10
_diffrn_reflns_limit_k_max 13
_diffrn_reflns_limit_k_min -14
_diffrn_reflns_limit_l_max 15
_diffrn_reflns_limit_l_min -15
_diffrn_reflns_number 11829
_diffrn_reflns_theta_full 27.5
_diffrn_reflns_theta_max 27.48
_diffrn_reflns_theta_min 3.11
_diffrn_standards_decay_% 0
_diffrn_standards_interval_count 0
_diffrn_standards_interval_time 0
_diffrn_standards_number 0
_exptl_absorpt_coefficient_mu 0.206
_exptl_absorpt_correction_T_max 0.964
_exptl_absorpt_correction_T_min 0.928
_exptl_absorpt_correction_type multi-scan
_exptl_absorpt_process_details 'ABSCOR (Higashi, 1995)'
_exptl_crystal_colour yellow
_exptl_crystal_density_diffrn 1.392
_exptl_crystal_density_method 'not measured'
_exptl_crystal_description chunk
_exptl_crystal_F_000 528
_exptl_crystal_size_max 0.32
_exptl_crystal_size_mid 0.20
_exptl_crystal_size_min 0.18
_refine_diff_density_max 0.22
_refine_diff_density_min -0.30
_refine_ls_extinction_method none
_refine_ls_goodness_of_fit_ref 1.046
_refine_ls_hydrogen_treatment constr
_refine_ls_matrix_type full
_refine_ls_number_parameters 327
_refine_ls_number_reflns 5464
_refine_ls_number_restraints 0
_refine_ls_restrained_S_all 1.046
_refine_ls_R_factor_all 0.0795
_refine_ls_R_factor_gt 0.0478
_refine_ls_shift/su_max 0.000
_refine_ls_shift/su_mean 0.000
_refine_ls_structure_factor_coef Fsqd
_refine_ls_weighting_details 'calc w=1/[\s^2^(Fo^2^)+(0.0735P)^2^] where P=(Fo^2^+2Fc^2^)/3'
_refine_ls_weighting_scheme calc
_refine_ls_wR_factor_gt 0.1241
_refine_ls_wR_factor_ref 0.1398
_reflns_number_gt 3282
_reflns_number_total 5464
_reflns_threshold_expression I>2\s(I)
_cod_data_source_file cv2023.cif
_cod_data_source_block I
_cod_database_code 2208849
_cod_database_fobs_code 2208849

loop_
_symmetry_equiv_pos_as_xyz
'x, y, z'
'-x, -y, -z'

loop_
_atom_site_type_symbol
_atom_site_label
_atom_site_fract_x
_atom_site_fract_y
_atom_site_fract_z
_atom_site_U_iso_or_equiv
_atom_site_adp_type
_atom_site_calc_flag
_atom_site_refinement_flags
_atom_site_occupancy
C C1 1.0992(2) 0.23648(15) -0.07818(17) 0.0596(4) Uani d . 1
C C2 1.1417(2) 0.32656(16) -0.15749(18) 0.0655(5) Uani d . 1
H H2 1.1404 0.3180 -0.2320 0.079 Uiso calc R 1
C C3 1.1859(2) 0.42923(15) -0.12408(19) 0.0664(5) Uani d . 1
C C4 1.1885(2) 0.44413(16) -0.0144(2) 0.0698(5) Uani d . 1
H H4 1.2192 0.5143 0.0064 0.084 Uiso calc R 1
C C5 1.1452(2) 0.35381(16) 0.06409(19) 0.0686(5) Uani d . 1
H H5 1.1446 0.3636 0.1390 0.082 Uiso calc R 1
C C6 1.1024(2) 0.24809(14) 0.03221(17) 0.0589(4) Uani d . 1
C C7 1.0577(2) 0.16140(14) 0.21717(17) 0.0624(5) Uani d . 1
C C8 1.1872(2) 0.13091(16) 0.2439(2) 0.0715(5) Uani d . 1
H H8 1.2785 0.1089 0.1857 0.086 Uiso calc R 1
C C9 1.1799(2) 0.13337(15) 0.3565(2) 0.0708(6) Uani d . 1
H H9 1.2671 0.1138 0.3742 0.085 Uiso calc R 1
C C10 1.0442(2) 0.16461(13) 0.44505(18) 0.0601(5) Uani d . 1
C C11 0.9156(2) 0.19436(15) 0.41560(18) 0.0628(5) Uani d . 1
H H11 0.8237 0.2160 0.4733 0.075 Uiso calc R 1
C C12 0.9230(2) 0.19213(15) 0.30196(17) 0.0627(5) Uani d . 1
H H12 0.8364 0.2115 0.2833 0.075 Uiso calc R 1
C C13 0.8987(3) 0.17673(17) 0.6531(2) 0.0822(7) Uani d . 1
H H13A 0.9161 0.1391 0.7199 0.099 Uiso calc R 1
H H13B 0.8301 0.1307 0.6329 0.099 Uiso calc R 1
C C14 0.8237(3) 0.30515(16) 0.68655(17) 0.0662(5) Uani d . 1
C C15 0.8931(3) 0.40759(17) 0.63941(18) 0.0741(6) Uani d . 1
H H15 0.9897 0.3979 0.5855 0.089 Uiso calc R 1
C C16 0.8202(3) 0.52352(18) 0.6718(2) 0.0819(6) Uani d . 1
H H16 0.8683 0.5907 0.6392 0.098 Uiso calc R 1
C C17 0.6788(3) 0.5406(2) 0.7509(2) 0.0872(7) Uani d . 1
H H17 0.6300 0.6189 0.7709 0.105 Uiso calc R 1
C C18 0.6080(3) 0.4407(2) 0.8013(2) 0.0839(6) Uani d . 1
H H18 0.5129 0.4511 0.8572 0.101 Uiso calc R 1
C C19 0.6814(3) 0.32560(19) 0.76692(18) 0.0717(6) Uani d . 1
C C20 0.5342(2) 0.16607(16) 0.76924(17) 0.0638(5) Uani d . 1
C C21 0.4151(2) 0.00458(16) 0.77120(19) 0.0677(5) Uani d . 1
C C22 0.3932(2) 0.03961(18) 0.6709(2) 0.0775(6) Uani d . 1
H H22 0.3458 -0.0067 0.6348 0.093 Uiso calc R 1
C C23 0.4449(2) 0.14655(17) 0.62657(18) 0.0667(5) Uani d . 1
C C24 0.3696(3) -0.1299(2) 0.9305(2) 0.0972(8) Uani d . 1
H H24A 0.4721 -0.1390 0.9280 0.146 Uiso calc R 1
H H24B 0.3274 -0.2049 0.9538 0.146 Uiso calc R 1
H H24C 0.3129 -0.0663 0.9848 0.146 Uiso calc R 1
C C25 0.4708(3) 0.2997(2) 0.4838(2) 0.0985(8) Uani d . 1
H H25A 0.4275 0.3640 0.5405 0.148 Uiso calc R 1
H H25B 0.4417 0.3178 0.4174 0.148 Uiso calc R 1
H H25C 0.5783 0.2924 0.4615 0.148 Uiso calc R 1
N N1 1.0393(2) 0.16729(15) 0.55853(17) 0.0795(5) Uani d . 1
H H1 1.1341 0.1410 0.5710 0.080 Uiso d R 1
N N2 0.48542(17) 0.06733(13) 0.82408(14) 0.0640(4) Uani d . 1
N N3 0.51929(18) 0.21190(13) 0.67419(14) 0.0666(4) Uani d . 1
N N4 1.2341(2) 0.52390(16) -0.2084(2) 0.0838(5) Uani d . 1
O O1 1.06171(17) 0.15311(11) 0.10288(12) 0.0730(4) Uani d . 1
O O2 0.61195(19) 0.22477(14) 0.82188(13) 0.0894(5) Uani d . 1
O O3 0.36420(19) -0.09925(13) 0.81816(16) 0.0919(5) Uani d . 1
O O4 0.41850(19) 0.18774(14) 0.53136(14) 0.0895(5) Uani d . 1
O O5 1.2280(2) 0.51091(15) -0.30417(19) 0.1147(6) Uani d . 1
O O6 1.2780(2) 0.61300(14) -0.17832(18) 0.1085(6) Uani d . 1
Cl Cl1 1.04216(7) 0.10522(4) -0.11542(5) 0.0814(2) Uani d . 1

loop_
_atom_site_aniso_label
_atom_site_aniso_U_11
_atom_site_aniso_U_22
_atom_site_aniso_U_33
_atom_site_aniso_U_12
_atom_site_aniso_U_13
_atom_site_aniso_U_23
C1 0.0570(11) 0.0552(9) 0.0687(13) -0.0102(7) -0.0226(9) 0.0014(8)
C2 0.0639(12) 0.0637(11) 0.0687(13) -0.0075(8) -0.0224(10) 0.0069(8)
C3 0.0596(11) 0.0540(10) 0.0826(15) -0.0091(8) -0.0199(10) 0.0127(9)
C4 0.0702(13) 0.0524(10) 0.0886(16) -0.0161(8) -0.0266(11) 0.0034(9)
C5 0.0794(13) 0.0581(10) 0.0713(13) -0.0182(8) -0.0262(11) -0.0009(8)
C6 0.0580(11) 0.0507(9) 0.0681(12) -0.0109(7) -0.0200(9) 0.0031(7)
C7 0.0770(13) 0.0464(9) 0.0693(13) -0.0180(8) -0.0287(11) 0.0050(7)
C8 0.0662(13) 0.0553(10) 0.0935(17) -0.0082(8) -0.0267(12) -0.0056(9)
C9 0.0694(13) 0.0538(10) 0.1037(18) -0.0025(8) -0.0494(13) -0.0021(9)
C10 0.0743(13) 0.0420(8) 0.0790(13) -0.0100(7) -0.0445(11) 0.0077(7)
C11 0.0648(12) 0.0624(10) 0.0665(13) -0.0096(8) -0.0287(10) 0.0089(8)
C12 0.0670(12) 0.0607(10) 0.0711(13) -0.0150(8) -0.0355(11) 0.0130(8)
C13 0.129(2) 0.0669(12) 0.0717(15) -0.0282(12) -0.0565(15) 0.0199(10)
C14 0.0994(16) 0.0611(10) 0.0570(12) -0.0322(9) -0.0443(12) 0.0129(8)
C15 0.0965(15) 0.0706(12) 0.0637(13) -0.0352(10) -0.0303(11) 0.0092(9)
C16 0.1132(19) 0.0613(12) 0.0820(16) -0.0349(11) -0.0394(15) 0.0062(10)
C17 0.1035(19) 0.0741(13) 0.0964(18) -0.0202(12) -0.0467(16) -0.0036(11)
C18 0.0817(15) 0.0979(16) 0.0829(16) -0.0247(12) -0.0372(13) -0.0023(12)
C19 0.0902(15) 0.0839(13) 0.0625(13) -0.0437(11) -0.0440(12) 0.0186(10)
C20 0.0679(12) 0.0736(11) 0.0582(12) -0.0265(9) -0.0268(10) 0.0095(8)
C21 0.0670(12) 0.0613(10) 0.0765(14) -0.0181(8) -0.0231(11) 0.0018(9)
C22 0.0828(15) 0.0748(12) 0.0860(16) -0.0235(10) -0.0379(12) -0.0076(10)
C23 0.0695(12) 0.0758(12) 0.0622(12) -0.0123(9) -0.0307(10) -0.0015(9)
C24 0.1037(19) 0.0853(15) 0.101(2) -0.0366(13) -0.0255(15) 0.0284(13)
C25 0.116(2) 0.1108(18) 0.0846(18) -0.0181(15) -0.0546(16) 0.0239(13)
N1 0.0929(14) 0.0764(10) 0.0887(14) -0.0047(9) -0.0577(12) 0.0054(9)
N2 0.0602(9) 0.0685(9) 0.0648(10) -0.0183(7) -0.0200(8) 0.0103(7)
N3 0.0732(11) 0.0737(9) 0.0639(10) -0.0228(8) -0.0336(9) 0.0116(7)
N4 0.0856(13) 0.0659(11) 0.1002(17) -0.0135(9) -0.0318(12) 0.0224(10)
O1 0.1009(10) 0.0590(7) 0.0652(9) -0.0314(7) -0.0293(8) 0.0057(6)
O2 0.1214(12) 0.1065(11) 0.0722(10) -0.0697(9) -0.0579(9) 0.0367(8)
O3 0.1077(12) 0.0719(9) 0.1047(13) -0.0369(8) -0.0393(10) 0.0131(8)
O4 0.1102(12) 0.1000(11) 0.0813(11) -0.0241(9) -0.0588(10) 0.0091(8)
O5 0.1576(18) 0.0922(12) 0.0941(14) -0.0329(11) -0.0382(13) 0.0317(10)
O6 0.1274(15) 0.0717(10) 0.1431(17) -0.0399(9) -0.0606(13) 0.0381(9)
Cl1 0.1067(4) 0.0724(3) 0.0800(4) -0.0357(3) -0.0431(3) 0.0052(2)

loop_
_atom_type_symbol
_atom_type_description
_atom_type_scat_dispersion_real
_atom_type_scat_dispersion_imag
_atom_type_scat_source
C C 0.0033 0.0016 'International Tables Vol C Tables 4.2.6.8 and 6.1.1.4'
H H 0.0000 0.0000 'International Tables Vol C Tables 4.2.6.8 and 6.1.1.4'
N N 0.0061 0.0033 'International Tables Vol C Tables 4.2.6.8 and 6.1.1.4'
O O 0.0106 0.0060 'International Tables Vol C Tables 4.2.6.8 and 6.1.1.4'
Cl Cl 0.1484 0.1585 'International Tables Vol C Tables 4.2.6.8 and 6.1.1.4'

loop_
_geom_angle_atom_site_label_1
_geom_angle_atom_site_label_2
_geom_angle_atom_site_label_3
_geom_angle
_geom_angle_publ_flag
C2 C1 C6 121.02(16) ?
C2 C1 Cl1 120.53(16) ?
C6 C1 Cl1 118.45(13) ?
C3 C2 C1 118.5(2) ?
C3 C2 H2 120.7 ?
C1 C2 H2 120.7 ?
C2 C3 C4 121.83(17) ?
C2 C3 N4 118.8(2) ?
C4 C3 N4 119.35(18) ?
C3 C4 C5 119.09(17) ?
C3 C4 H4 120.5 ?
C5 C4 H4 120.5 ?
C4 C5 C6 120.4(2) ?
C4 C5 H5 119.8 ?
C6 C5 H5 119.8 ?
O1 C6 C1 116.43(14) ?
O1 C6 C5 124.42(18) ?
C1 C6 C5 119.15(17) ?
C12 C7 C8 120.7(2) ?
C12 C7 O1 118.86(17) ?
C8 C7 O1 120.27(19) ?
C9 C8 C7 119.5(2) ?
C9 C8 H8 120.2 ?
C7 C8 H8 120.2 ?
C8 C9 C10 121.18(18) ?
C8 C9 H9 119.4 ?
C10 C9 H9 119.4 ?
N1 C10 C9 120.27(18) ?
N1 C10 C11 121.7(2) ?
C9 C10 C11 118.01(19) ?
C12 C11 C10 120.8(2) ?
C12 C11 H11 119.6 ?
C10 C11 H11 119.6 ?
C7 C12 C11 119.71(18) ?
C7 C12 H12 120.1 ?
C11 C12 H12 120.1 ?
N1 C13 C14 115.01(16) ?
N1 C13 H13A 108.5 ?
C14 C13 H13A 108.5 ?
N1 C13 H13B 108.5 ?
C14 C13 H13B 108.5 ?
H13A C13 H13B 107.5 ?
C19 C14 C15 116.78(19) ?
C19 C14 C13 120.52(17) ?
C15 C14 C13 122.7(2) ?
C16 C15 C14 120.9(2) ?
C16 C15 H15 119.6 ?
C14 C15 H15 119.6 ?
C17 C16 C15 120.87(19) ?
C17 C16 H16 119.6 ?
C15 C16 H16 119.6 ?
C16 C17 C18 119.7(2) ?
C16 C17 H17 120.2 ?
C18 C17 H17 120.2 ?
C19 C18 C17 118.8(2) ?
C19 C18 H18 120.6 ?
C17 C18 H18 120.6 ?
C14 C19 C18 123.00(17) ?
C14 C19 O2 118.32(19) ?
C18 C19 O2 118.5(2) ?
N3 C20 N2 129.63(16) ?
N3 C20 O2 118.07(15) ?
N2 C20 O2 112.29(16) ?
N2 C21 O3 118.52(19) ?
N2 C21 C22 123.49(17) ?
O3 C21 C22 117.99(17) ?
C21 C22 C23 116.27(17) ?
C21 C22 H22 121.9 ?
C23 C22 H22 121.9 ?
N3 C23 O4 118.86(17) ?
N3 C23 C22 122.91(18) ?
O4 C23 C22 118.23(17) ?
O3 C24 H24A 109.5 ?
O3 C24 H24B 109.5 ?
H24A C24 H24B 109.5 ?
O3 C24 H24C 109.5 ?
H24A C24 H24C 109.5 ?
H24B C24 H24C 109.5 ?
O4 C25 H25A 109.5 ?
O4 C25 H25B 109.5 ?
H25A C25 H25B 109.5 ?
O4 C25 H25C 109.5 ?
H25A C25 H25C 109.5 ?
H25B C25 H25C 109.5 ?
C10 N1 C13 121.44(17) y
C10 N1 H1 115.8 ?
C13 N1 H1 120.8 ?
C20 N2 C21 113.58(17) ?
C20 N3 C23 114.03(16) ?
O5 N4 O6 123.31(19) y
O5 N4 C3 118.70(19) y
O6 N4 C3 118.0(2) y
C6 O1 C7 119.02(13) y
C20 O2 C19 118.09(14) y
C21 O3 C24 118.69(17) ?
C23 O4 C25 119.23(16) ?

loop_
_geom_bond_atom_site_label_1
_geom_bond_atom_site_label_2
_geom_bond_distance
_geom_bond_publ_flag
C1 C2 1.378(3) ?
C1 C6 1.381(3) ?
C1 Cl1 1.7297(18) y
C2 C3 1.373(3) ?
C2 H2 0.9300 ?
C3 C4 1.375(3) ?
C3 N4 1.460(3) ?
C4 C5 1.375(3) ?
C4 H4 0.9300 ?
C5 C6 1.388(2) ?
C5 H5 0.9300 ?
C6 O1 1.357(2) ?
C7 C12 1.363(3) ?
C7 C8 1.385(3) ?
C7 O1 1.402(2) ?
C8 C9 1.367(3) ?
C8 H8 0.9300 ?
C9 C10 1.391(3) ?
C9 H9 0.9300 ?
C10 N1 1.385(3) y
C10 C11 1.395(3) ?
C11 C12 1.380(3) ?
C11 H11 0.9300 ?
C12 H12 0.9300 ?
C13 N1 1.441(3) y
C13 C14 1.513(3) ?
C13 H13A 0.9700 ?
C13 H13B 0.9700 ?
C14 C19 1.377(3) ?
C14 C15 1.394(2) ?
C15 C16 1.384(3) ?
C15 H15 0.9300 ?
C16 C17 1.363(3) ?
C16 H16 0.9300 ?
C17 C18 1.386(3) ?
C17 H17 0.9300 ?
C18 C19 1.381(3) ?
C18 H18 0.9300 ?
C19 O2 1.406(2) ?
C20 N3 1.313(2) ?
C20 N2 1.319(2) ?
C20 O2 1.358(2) ?
C21 N2 1.333(2) ?
C21 O3 1.342(2) ?
C21 C22 1.365(3) ?
C22 C23 1.366(3) ?
C22 H22 0.9300 ?
C23 N3 1.337(2) ?
C23 O4 1.343(2) ?
C24 O3 1.437(3) ?
C24 H24A 0.9600 ?
C24 H24B 0.9600 ?
C24 H24C 0.9600 ?
C25 O4 1.428(3) ?
C25 H25A 0.9600 ?
C25 H25B 0.9600 ?
C25 H25C 0.9600 ?
N1 H1 0.9777 ?
N4 O5 1.215(3) y
N4 O6 1.224(2) y

loop_
_geom_hbond_atom_site_label_D
_geom_hbond_atom_site_label_H
_geom_hbond_atom_site_label_A
_geom_hbond_site_symmetry_A
_geom_hbond_distance_DH
_geom_hbond_distance_HA
_geom_hbond_distance_DA
_geom_hbond_angle_DHA
_geom_hbond_publ_flag
C13 H13A Cl1 1_556 0.97 2.69 3.600(3) 156 y

loop_
_cod_related_entry_id
_cod_related_entry_database
_cod_related_entry_code
1 ChemSpider 21128387
